data_7224284
loop_
_publ_author_name
'Pal, Arun'
'Chand, Santanu'
'Senthilkumar, S.'
'Neogi, Subhadip'
'Das, Madhab C.'

_publ_section_title
;
 Structural variation of transition metal coordination polymers based on
 bent carboxylate and flexible spacer ligand: polymorphism, gas adsorption
 and SC-SC transmetallation
;
_journal_issue 23
_journal_name_full CrystEngComm
_journal_page_first 4323
_journal_paper_doi 10.1039/C6CE00151C
_journal_volume 18
_journal_year 2016
_chemical_formula_sum 'C30 H27 Cd N5 O6'
_chemical_formula_weight 665.97
_chemical_name_systematic
;
 ?
;
_space_group_IT_number 14
_symmetry_cell_setting monoclinic
_symmetry_space_group_name_Hall '-P 2ybc'
_symmetry_space_group_name_H-M 'P 1 21/c 1'
_atom_sites_solution_hydrogens geom
_atom_sites_solution_primary direct
_atom_sites_solution_secondary difmap
_audit_creation_method SHELXL-97
_audit_update_record
;
2016-01-11 deposited with the CCDC.
2016-02-17 downloaded from the CCDC.
;
_cell_angle_alpha 90.00
_cell_angle_beta 108.244(5)
_cell_angle_gamma 90.00
_cell_formula_units_Z 4
_cell_length_a 14.499(5)
_cell_length_b 12.841(5)
_cell_length_c 16.771(5)
_cell_measurement_reflns_used 3136
_cell_measurement_temperature 100(1)
_cell_measurement_theta_max 25.1
_cell_measurement_theta_min 2.0
_cell_volume 2965.5(18)
_computing_cell_refinement 'SAINT 6.45 ( Bruker, 2003)'
_computing_data_collection 'SMART 5.628 (Bruker, 2003)'
_computing_data_reduction 'SAINT 6.45  (Bruker, 2003)'
_computing_molecular_graphics 'Diamond 2.1e'
_computing_structure_refinement 'SHELXL-97 (Sheldrick, 1997)'
_computing_structure_solution SIR-97
_diffrn_ambient_temperature 100(1)
_diffrn_measured_fraction_theta_full 0.988
_diffrn_measured_fraction_theta_max 0.988
_diffrn_measurement_device_type 'Bruker SMART APEX'
_diffrn_measurement_method /w-scans
_diffrn_radiation_monochromator graphite
_diffrn_radiation_source 'fine-focus sealed tube'
_diffrn_radiation_type MoK\a
_diffrn_radiation_wavelength 0.71069
_diffrn_reflns_av_R_equivalents 0.1040
_diffrn_reflns_av_sigmaI/netI 0.0665
_diffrn_reflns_limit_h_max 17
_diffrn_reflns_limit_h_min -16
_diffrn_reflns_limit_k_max 15
_diffrn_reflns_limit_k_min -15
_diffrn_reflns_limit_l_max 17
_diffrn_reflns_limit_l_min -19
_diffrn_reflns_number 34781
_diffrn_reflns_theta_full 25.08
_diffrn_reflns_theta_max 25.08
_diffrn_reflns_theta_min 2.04
_exptl_absorpt_coefficient_mu 0.787
_exptl_absorpt_correction_T_max 0.8911
_exptl_absorpt_correction_T_min 0.8585
_exptl_absorpt_correction_type empirical
_exptl_absorpt_process_details SADABS
_exptl_crystal_colour yellow
_exptl_crystal_density_diffrn 1.492
_exptl_crystal_density_method 'not measured'
_exptl_crystal_description block
_exptl_crystal_F_000 1352
_exptl_crystal_size_max 0.20
_exptl_crystal_size_mid 0.15
_exptl_crystal_size_min 0.15
_refine_diff_density_max 0.796
_refine_diff_density_min -0.557
_refine_diff_density_rms 0.130
_refine_ls_extinction_method none
_refine_ls_goodness_of_fit_ref 1.073
_refine_ls_hydrogen_treatment mixed
_refine_ls_matrix_type full
_refine_ls_number_parameters 379
_refine_ls_number_reflns 5192
_refine_ls_number_restraints 0
_refine_ls_restrained_S_all 1.073
_refine_ls_R_factor_all 0.0818
_refine_ls_R_factor_gt 0.0561
_refine_ls_shift/su_max 0.000
_refine_ls_shift/su_mean 0.000
_refine_ls_structure_factor_coef Fsqd
_refine_ls_weighting_details 'calc w=1/[\s^2^(Fo^2^)+(0.0682P)^2^+8.1595P] where P=(Fo^2^+2Fc^2^)/3'
_refine_ls_weighting_scheme calc
_refine_ls_wR_factor_gt 0.1355
_refine_ls_wR_factor_ref 0.1537
_reflns_number_gt 3735
_reflns_number_total 5192
_reflns_threshold_expression >2sigma(I)
_cod_data_source_file c6ce00151c2.cif
_cod_data_source_block 6
_cod_depositor_comments
;
The following automatic conversions were performed:

'_symmetry_cell_setting' value 'Monoclinic' changed to 'monoclinic'
according to
/usr/data/users/saulius/crontab/automatic-downloads/rss-feeds/RSC/lib/dictionaries/cif_core.dic
dictionary named 'cif_core.dic' version 2.4.2 from 2011-04-26.

Automatic conversion script
Id: cif_fix_values 4268 2015-11-12 08:31:59Z antanas 

 Adding full bibliography for 7224279--7224285.cif.
;
_cod_original_sg_symbol_H-M P21/c
_cod_database_code 7224284

loop_
_symmetry_equiv_pos_as_xyz
'x, y, z'
'-x, y+1/2, -z+1/2'
'-x, -y, -z'
'x, -y-1/2, z-1/2'

loop_
_atom_site_label
_atom_site_type_symbol
_atom_site_fract_x
_atom_site_fract_y
_atom_site_fract_z
_atom_site_U_iso_or_equiv
_atom_site_adp_type
_atom_site_occupancy
_atom_site_symmetry_multiplicity
_atom_site_calc_flag
_atom_site_refinement_flags
Cd1 Cd 0.09553(3) 0.02801(3) 0.60910(3) 0.02187(17) Uani 1 1 d .
O4 O 0.2613(3) -0.0354(3) 0.6728(3) 0.0306(10) Uani 1 1 d .
O5 O -0.3720(3) 0.4473(3) 0.4952(3) 0.0300(10) Uani 1 1 d .
O1 O -0.0175(3) 0.1408(3) 0.6342(2) 0.0269(10) Uani 1 1 d .
O2 O 0.0831(3) -0.0666(3) 0.4888(3) 0.0271(9) Uani 1 1 d .
O3 O 0.2055(3) 0.0895(4) 0.7348(3) 0.0466(13) Uani 1 1 d .
N1 N 0.1529(4) 0.1647(4) 0.5477(3) 0.0275(12) Uani 1 1 d .
N2 N 0.0270(3) -0.1098(4) 0.6565(3) 0.0262(11) Uani 1 1 d .
C16 C 0.1799(5) 0.3476(5) 0.5414(4) 0.0305(15) Uani 1 1 d .
C25 C -0.0043(4) -0.2916(4) 0.6585(4) 0.0263(14) Uani 1 1 d .
N4 N 0.0887(4) 0.5807(4) 0.6133(3) 0.0308(12) Uani 1 1 d .
C15 C 0.1584(5) 0.4548(5) 0.5620(4) 0.0334(16) Uani 1 1 d .
H15 H 0.1914 0.5101 0.5476 0.040 Uiso 1 1 calc R
C9 C 0.3688(4) 0.0385(4) 0.7978(4) 0.0240(13) Uani 1 1 d .
C19 C 0.2665(5) 0.2280(5) 0.4820(4) 0.0325(15) Uani 1 1 d .
H19 H 0.3113 0.2139 0.4541 0.039 Uiso 1 1 calc R
C18 C 0.2181(5) 0.1483(5) 0.5075(4) 0.0303(15) Uani 1 1 d .
H18 H 0.2315 0.0800 0.4963 0.036 Uiso 1 1 calc R
N3 N 0.0959(4) 0.4733(4) 0.5989(3) 0.0335(13) Uani 1 1 d .
C11 C 0.5282(4) -0.0297(4) 0.8723(4) 0.0274(14) Uani 1 1 d .
H11 H 0.5757 -0.0804 0.8785 0.033 Uiso 1 1 calc R
C10 C 0.4402(4) -0.0362(4) 0.8080(4) 0.0277(14) Uani 1 1 d .
H10 H 0.4293 -0.0921 0.7710 0.033 Uiso 1 1 calc R
C1 C -0.0849(4) 0.1350(4) 0.5650(4) 0.0223(13) Uani 1 1 d .
C6 C -0.3124(4) 0.2859(4) 0.4519(4) 0.0245(13) Uani 1 1 d .
H6 H -0.3618 0.2850 0.4008 0.029 Uiso 1 1 calc R
C5 C -0.3090(4) 0.3626(4) 0.5105(4) 0.0237(13) Uani 1 1 d .
C17 C 0.1341(5) 0.2625(4) 0.5645(4) 0.0295(14) Uani 1 1 d .
H17 H 0.0891 0.2743 0.5927 0.035 Uiso 1 1 calc R
C3 C -0.1649(4) 0.2897(4) 0.6044(4) 0.0265(14) Uani 1 1 d .
H3 H -0.1150 0.2911 0.6552 0.032 Uiso 1 1 calc R
C13 C 0.4747(4) 0.1322(5) 0.9173(4) 0.0292(14) Uani 1 1 d .
H13 H 0.4869 0.1891 0.9534 0.035 Uiso 1 1 calc R
C21 C 0.0179(5) -0.3980(5) 0.6392(4) 0.0315(15) Uani 1 1 d .
H21 H -0.0216 -0.4520 0.6462 0.038 Uiso 1 1 calc R
O6 O 0.6162(6) 0.9020(5) 0.6271(5) 0.092(2) Uani 1 1 d .
C2 C -0.1662(4) 0.2115(4) 0.5469(4) 0.0231(13) Uani 1 1 d .
C26 C 0.0463(4) -0.2072(5) 0.6410(4) 0.0291(14) Uani 1 1 d .
H26 H 0.0956 -0.2195 0.6176 0.035 Uiso 1 1 calc R
C4 C -0.2362(4) 0.3656(5) 0.5878(4) 0.0277(14) Uani 1 1 d .
H4 H -0.2355 0.4170 0.6270 0.033 Uiso 1 1 calc R
C23 C -0.0955(5) -0.1707(5) 0.7131(4) 0.0358(16) Uani 1 1 d .
H23 H -0.1429 -0.1563 0.7382 0.043 Uiso 1 1 calc R
C20 C 0.2464(4) 0.3293(5) 0.4993(4) 0.0320(15) Uani 1 1 d .
H20 H 0.2774 0.3847 0.4827 0.038 Uiso 1 1 calc R
C8 C 0.2734(4) 0.0297(4) 0.7305(4) 0.0236(13) Uani 1 1 d .
C12 C -0.4569(4) 0.4467(4) 0.4264(4) 0.0255(14) Uani 1 1 d .
C24 C -0.0763(5) -0.2725(5) 0.6945(4) 0.0321(15) Uani 1 1 d .
H24 H -0.1118 -0.3274 0.7063 0.039 Uiso 1 1 calc R
C7 C -0.2402(4) 0.2099(4) 0.4710(4) 0.0269(14) Uani 1 1 d .
H7 H -0.2418 0.1574 0.4324 0.032 Uiso 1 1 calc R
C14 C 0.3874(4) 0.1230(5) 0.8526(4) 0.0278(14) Uani 1 1 d .
H14 H 0.3405 0.1745 0.8457 0.033 Uiso 1 1 calc R
C22 C -0.0422(4) -0.0920(5) 0.6933(4) 0.0294(14) Uani 1 1 d .
H22 H -0.0542 -0.0238 0.7057 0.035 Uiso 1 1 calc R
C29 C 0.5548(8) 0.9808(10) 0.6273(6) 0.081(4) Uani 1 1 d .
N5 N 0.5915(8) 1.0575(8) 0.6628(6) 0.097(3) Uani 1 1 d .
C27 C 0.5293(8) 1.1499(7) 0.6647(7) 0.087(3) Uani 1 1 d .
H27A H 0.5692 1.2054 0.6953 0.130 Uiso 1 1 calc R
H27B H 0.4823 1.1311 0.6917 0.130 Uiso 1 1 calc R
H27C H 0.4964 1.1723 0.6084 0.130 Uiso 1 1 calc R
C28 C 0.7009(7) 1.0686(9) 0.7068(7) 0.094(4) Uani 1 1 d .
H28A H 0.7145 1.1367 0.7312 0.141 Uiso 1 1 calc R
H28B H 0.7351 1.0589 0.6667 0.141 Uiso 1 1 calc R
H28C H 0.7217 1.0170 0.7502 0.141 Uiso 1 1 calc R
C30 C 0.4489(6) 0.9740(7) 0.5819(6) 0.064(2) Uani 1 1 d .
H30A H 0.4337 0.9060 0.5577 0.096 Uiso 1 1 calc R
H30B H 0.4314 1.0256 0.5383 0.096 Uiso 1 1 calc R
H30C H 0.4132 0.9862 0.6206 0.096 Uiso 1 1 calc R

loop_
_atom_site_aniso_label
_atom_site_aniso_U_11
_atom_site_aniso_U_22
_atom_site_aniso_U_33
_atom_site_aniso_U_23
_atom_site_aniso_U_13
_atom_site_aniso_U_12
Cd1 0.0204(3) 0.0162(2) 0.0252(3) -0.00068(18) 0.00178(19) 0.00170(17)
O4 0.023(2) 0.025(2) 0.034(3) -0.0125(19) -0.0046(19) 0.0029(17)
O5 0.022(2) 0.028(2) 0.031(3) -0.0032(18) -0.0039(19) 0.0110(18)
O1 0.025(2) 0.024(2) 0.024(2) -0.0049(18) -0.0038(19) 0.0062(17)
O2 0.026(2) 0.023(2) 0.031(2) -0.0019(19) 0.0076(19) 0.0041(18)
O3 0.028(3) 0.058(3) 0.042(3) -0.025(2) -0.006(2) 0.020(2)
N1 0.029(3) 0.020(2) 0.031(3) 0.003(2) 0.006(2) -0.002(2)
N2 0.026(3) 0.026(3) 0.024(3) 0.003(2) 0.002(2) -0.002(2)
C16 0.033(4) 0.027(3) 0.026(4) -0.001(3) 0.001(3) -0.007(3)
C25 0.030(3) 0.023(3) 0.021(3) 0.005(3) 0.001(3) -0.002(3)
N4 0.036(3) 0.017(2) 0.039(3) 0.005(2) 0.011(3) 0.000(2)
C15 0.043(4) 0.022(3) 0.033(4) -0.001(3) 0.008(3) -0.006(3)
C9 0.020(3) 0.024(3) 0.026(3) 0.000(3) 0.005(3) -0.002(2)
C19 0.030(4) 0.033(3) 0.032(4) 0.005(3) 0.005(3) 0.000(3)
C18 0.035(4) 0.019(3) 0.038(4) -0.002(3) 0.012(3) -0.001(3)
N3 0.038(3) 0.016(3) 0.043(4) 0.004(2) 0.008(3) -0.002(2)
C11 0.023(3) 0.024(3) 0.029(4) -0.003(3) 0.000(3) 0.003(3)
C10 0.031(4) 0.020(3) 0.030(4) -0.003(3) 0.007(3) 0.002(3)
C1 0.028(3) 0.015(3) 0.026(3) -0.003(2) 0.013(3) -0.002(2)
C6 0.020(3) 0.029(3) 0.020(3) -0.002(3) -0.002(3) 0.001(3)
C5 0.024(3) 0.021(3) 0.027(3) 0.002(3) 0.009(3) 0.004(2)
C17 0.034(4) 0.018(3) 0.034(4) 0.002(3) 0.008(3) 0.000(3)
C3 0.028(3) 0.026(3) 0.021(3) -0.004(3) 0.001(3) 0.002(3)
C13 0.033(4) 0.025(3) 0.031(4) -0.007(3) 0.011(3) -0.006(3)
C21 0.039(4) 0.023(3) 0.033(4) 0.008(3) 0.010(3) -0.002(3)
O6 0.135(6) 0.057(4) 0.103(6) 0.015(4) 0.063(5) 0.050(4)
C2 0.021(3) 0.019(3) 0.027(3) 0.002(2) 0.003(3) 0.000(2)
C26 0.028(3) 0.025(3) 0.030(4) 0.001(3) 0.004(3) -0.002(3)
C4 0.035(4) 0.024(3) 0.018(3) -0.002(3) 0.000(3) 0.008(3)
C23 0.032(4) 0.043(4) 0.033(4) 0.004(3) 0.012(3) -0.003(3)
C20 0.031(4) 0.027(3) 0.035(4) 0.001(3) 0.005(3) -0.010(3)
C8 0.030(3) 0.018(3) 0.019(3) -0.003(2) 0.002(3) -0.004(3)
C12 0.022(3) 0.026(3) 0.028(4) -0.001(3) 0.007(3) 0.004(2)
C24 0.030(4) 0.036(4) 0.029(4) 0.009(3) 0.008(3) -0.006(3)
C7 0.029(3) 0.024(3) 0.027(4) -0.007(3) 0.007(3) 0.002(3)
C14 0.028(3) 0.026(3) 0.028(4) -0.005(3) 0.006(3) -0.001(3)
C22 0.026(3) 0.034(3) 0.027(4) -0.003(3) 0.006(3) 0.002(3)
C29 0.085(8) 0.110(9) 0.042(6) 0.017(6) 0.012(5) -0.046(7)
N5 0.125(9) 0.081(6) 0.081(7) 0.005(5) 0.029(6) -0.016(6)
C27 0.125(9) 0.052(6) 0.090(8) 0.008(5) 0.043(7) 0.031(6)
C28 0.060(7) 0.089(8) 0.107(9) 0.003(7) -0.013(6) -0.010(6)
C30 0.055(6) 0.076(6) 0.069(6) -0.013(5) 0.029(5) -0.017(5)

loop_
_atom_type_symbol
_atom_type_description
_atom_type_scat_dispersion_real
_atom_type_scat_dispersion_imag
_atom_type_scat_source
C C 0.0033 0.0016 'International Tables Vol C Tables 4.2.6.8 and 6.1.1.4'
H H 0.0000 0.0000 'International Tables Vol C Tables 4.2.6.8 and 6.1.1.4'
N N 0.0061 0.0033 'International Tables Vol C Tables 4.2.6.8 and 6.1.1.4'
O O 0.0106 0.0060 'International Tables Vol C Tables 4.2.6.8 and 6.1.1.4'
Cd Cd -0.8075 1.2024 'International Tables Vol C Tables 4.2.6.8 and 6.1.1.4'

loop_
_geom_angle_atom_site_label_1
_geom_angle_atom_site_label_2
_geom_angle_atom_site_label_3
_geom_angle
_geom_angle_site_symmetry_1
_geom_angle_site_symmetry_3
N2 Cd1 O2 88.46(16) . .
N2 Cd1 N1 174.05(17) . .
O2 Cd1 N1 87.18(16) . .
N2 Cd1 O1 90.65(16) . .
O2 Cd1 O1 128.24(14) . .
N1 Cd1 O1 88.87(16) . .
N2 Cd1 O3 101.25(18) . .
O2 Cd1 O3 143.69(14) . .
N1 Cd1 O3 84.66(19) . .
O1 Cd1 O3 86.95(14) . .
N2 Cd1 O4 93.73(16) . .
O2 Cd1 O4 90.23(14) . .
N1 Cd1 O4 90.34(16) . .
O1 Cd1 O4 141.41(14) . .
O3 Cd1 O4 54.59(14) . .
N2 Cd1 O2 85.03(15) . 3_556
O2 Cd1 O2 76.27(14) . 3_556
N1 Cd1 O2 90.00(15) . 3_556
O1 Cd1 O2 52.13(13) . 3_556
O3 Cd1 O2 138.87(14) . 3_556
O4 Cd1 O2 166.46(13) . 3_556
N2 Cd1 C8 99.09(17) . .
O2 Cd1 C8 116.78(16) . .
N1 Cd1 C8 86.50(17) . .
O1 Cd1 C8 114.44(16) . .
O3 Cd1 C8 27.50(15) . .
O4 Cd1 C8 27.11(15) . .
O2 Cd1 C8 166.24(15) 3_556 .
C8 O4 Cd1 89.8(3) . .
C5 O5 C12 120.3(4) . .
C1 O1 Cd1 100.5(3) . .
C1 O2 Cd1 166.7(4) 3_556 .
C1 O2 Cd1 85.6(3) 3_556 3_556
Cd1 O2 Cd1 103.73(14) . 3_556
C8 O3 Cd1 93.8(3) . .
C17 N1 C18 118.6(5) . .
C17 N1 Cd1 119.6(4) . .
C18 N1 Cd1 120.9(4) . .
C26 N2 C22 118.8(5) . .
C26 N2 Cd1 121.3(4) . .
C22 N2 Cd1 119.5(4) . .
C20 C16 C17 118.5(6) . .
C20 C16 C15 120.7(6) . .
C17 C16 C15 120.8(6) . .
C24 C25 C26 118.3(6) . .
C24 C25 C21 120.7(6) . .
C26 C25 C21 121.0(6) . .
C21 N4 N3 112.4(5) 1_565 .
N3 C15 C16 121.6(6) . .
C10 C9 C14 118.4(6) . .
C10 C9 C8 121.5(5) . .
C14 C9 C8 120.1(5) . .
C18 C19 C20 118.1(6) . .
N1 C18 C19 123.1(6) . .
C15 N3 N4 111.7(5) . .
C12 C11 C10 118.4(5) 4_666 .
C9 C10 C11 121.6(5) . .
O1 C1 O2 120.9(5) . 3_556
O1 C1 C2 118.8(5) . .
O2 C1 C2 120.3(5) 3_556 .
C5 C6 C7 118.6(5) . .
C6 C5 O5 123.5(5) . .
C6 C5 C4 122.0(5) . .
O5 C5 C4 114.3(5) . .
N1 C17 C16 122.2(6) . .
C4 C3 C2 121.5(6) . .
C14 C13 C12 117.8(5) . 4_666
N4 C21 C25 122.4(6) 1_545 .
C7 C2 C3 119.2(5) . .
C7 C2 C1 120.8(5) . .
C3 C2 C1 119.8(5) . .
N2 C26 C25 122.5(6) . .
C3 C4 C5 117.9(5) . .
C22 C23 C24 118.0(6) . .
C16 C20 C19 119.6(6) . .
O4 C8 O3 121.8(5) . .
O4 C8 C9 120.6(5) . .
O3 C8 C9 117.6(5) . .
O4 C8 Cd1 63.1(3) . .
O3 C8 Cd1 58.7(3) . .
C9 C8 Cd1 175.9(4) . .
C11 C12 C13 122.2(6) 4_465 4_465
C11 C12 O5 117.1(5) 4_465 .
C13 C12 O5 120.5(5) 4_465 .
C25 C24 C23 119.7(6) . .
C2 C7 C6 120.8(5) . .
C13 C14 C9 121.5(6) . .
N2 C22 C23 122.7(6) . .
N5 C29 O6 115.5(11) . .
N5 C29 C30 122.3(13) . .
O6 C29 C30 122.1(10) . .
C29 N5 C27 119.3(12) . .
C29 N5 C28 123.6(12) . .
C27 N5 C28 117.2(9) . .

loop_
_geom_bond_atom_site_label_1
_geom_bond_atom_site_label_2
_geom_bond_distance
_geom_bond_site_symmetry_2
Cd1 N2 2.290(5) .
Cd1 O2 2.313(4) .
Cd1 N1 2.317(5) .
Cd1 O1 2.323(4) .
Cd1 O3 2.347(4) .
Cd1 O4 2.444(4) .
Cd1 O2 2.643(4) 3_556
Cd1 C8 2.740(6) .
O4 C8 1.248(7) .
O5 C5 1.392(7) .
O5 C12 1.399(7) .
O1 C1 1.265(7) .
O2 C1 1.266(6) 3_556
O2 Cd1 2.643(4) 3_556
O3 C8 1.268(7) .
N1 C17 1.334(7) .
N1 C18 1.338(8) .
N2 C26 1.324(7) .
N2 C22 1.352(8) .
C16 C20 1.382(9) .
C16 C17 1.396(8) .
C16 C15 1.476(8) .
C25 C24 1.383(9) .
C25 C26 1.390(8) .
C25 C21 1.463(8) .
N4 C21 1.264(8) 1_565
N4 N3 1.410(7) .
C15 N3 1.269(8) .
C9 C10 1.383(8) .
C9 C14 1.393(8) .
C9 C8 1.491(8) .
C19 C18 1.382(9) .
C19 C20 1.383(9) .
C11 C12 1.372(8) 4_666
C11 C10 1.391(8) .
C1 O2 1.266(6) 3_556
C1 C2 1.491(8) .
C6 C5 1.381(8) .
C6 C7 1.393(8) .
C5 C4 1.393(8) .
C3 C4 1.384(8) .
C3 C2 1.388(8) .
C13 C14 1.390(9) .
C13 C12 1.392(8) 4_666
C21 N4 1.264(8) 1_545
O6 C29 1.348(14) .
C2 C7 1.384(8) .
C23 C22 1.374(9) .
C23 C24 1.392(9) .
C12 C11 1.372(8) 4_465
C12 C13 1.392(8) 4_465
C29 N5 1.188(13) .
C29 C30 1.488(13) .
N5 C27 1.497(13) .
N5 C28 1.532(14) .

loop_
_geom_torsion_atom_site_label_1
_geom_torsion_atom_site_label_2
_geom_torsion_atom_site_label_3
_geom_torsion_atom_site_label_4
_geom_torsion
_geom_torsion_site_symmetry_1
_geom_torsion_site_symmetry_4
N2 Cd1 O4 C8 -102.7(4) . .
O2 Cd1 O4 C8 168.8(4) . .
N1 Cd1 O4 C8 81.6(4) . .
O1 Cd1 O4 C8 -7.0(5) . .
O3 Cd1 O4 C8 -1.6(3) . .
O2 Cd1 O4 C8 173.0(5) 3_556 .
N2 Cd1 O1 C1 -88.6(3) . .
O2 Cd1 O1 C1 -0.1(4) . .
N1 Cd1 O1 C1 85.4(4) . .
O3 Cd1 O1 C1 170.1(4) . .
O4 Cd1 O1 C1 174.6(3) . .
O2 Cd1 O1 C1 -5.5(3) 3_556 .
C8 Cd1 O1 C1 171.1(3) . .
N2 Cd1 O2 C1 -48.0(17) . 3_556
N1 Cd1 O2 C1 136.1(17) . 3_556
O1 Cd1 O2 C1 -137.6(16) . 3_556
O3 Cd1 O2 C1 59.1(17) . 3_556
O4 Cd1 O2 C1 45.8(17) . 3_556
O2 Cd1 O2 C1 -133.2(17) 3_556 3_556
C8 Cd1 O2 C1 51.4(17) . 3_556
N2 Cd1 O2 Cd1 85.26(17) . 3_556
N1 Cd1 O2 Cd1 -90.69(17) . 3_556
O1 Cd1 O2 Cd1 -4.4(2) . 3_556
O3 Cd1 O2 Cd1 -167.7(2) . 3_556
O4 Cd1 O2 Cd1 178.98(15) . 3_556
O2 Cd1 O2 Cd1 0.0 3_556 3_556
C8 Cd1 O2 Cd1 -175.34(14) . 3_556
N2 Cd1 O3 C8 88.1(4) . .
O2 Cd1 O3 C8 -14.9(5) . .
N1 Cd1 O3 C8 -92.7(4) . .
O1 Cd1 O3 C8 178.2(4) . .
O4 Cd1 O3 C8 1.5(3) . .
O2 Cd1 O3 C8 -176.5(3) 3_556 .
O2 Cd1 N1 C17 148.2(5) . .
O1 Cd1 N1 C17 19.8(5) . .
O3 Cd1 N1 C17 -67.2(5) . .
O4 Cd1 N1 C17 -121.6(5) . .
O2 Cd1 N1 C17 71.9(5) 3_556 .
C8 Cd1 N1 C17 -94.8(5) . .
O2 Cd1 N1 C18 -43.5(5) . .
O1 Cd1 N1 C18 -171.9(5) . .
O3 Cd1 N1 C18 101.0(5) . .
O4 Cd1 N1 C18 46.7(5) . .
O2 Cd1 N1 C18 -119.8(5) 3_556 .
C8 Cd1 N1 C18 73.5(5) . .
O2 Cd1 N2 C26 36.2(5) . .
O1 Cd1 N2 C26 164.4(5) . .
O3 Cd1 N2 C26 -108.5(5) . .
O4 Cd1 N2 C26 -53.9(5) . .
O2 Cd1 N2 C26 112.6(5) 3_556 .
C8 Cd1 N2 C26 -80.7(5) . .
O2 Cd1 N2 C22 -136.7(4) . .
O1 Cd1 N2 C22 -8.5(4) . .
O3 Cd1 N2 C22 78.5(4) . .
O4 Cd1 N2 C22 133.1(4) . .
O2 Cd1 N2 C22 -60.4(4) 3_556 .
C8 Cd1 N2 C22 106.4(4) . .
C20 C16 C15 N3 178.4(6) . .
C17 C16 C15 N3 -2.1(10) . .
C17 N1 C18 C19 -0.6(9) . .
Cd1 N1 C18 C19 -169.0(5) . .
C20 C19 C18 N1 0.3(10) . .
C16 C15 N3 N4 179.1(5) . .
C21 N4 N3 C15 170.7(6) 1_565 .
C14 C9 C10 C11 1.5(9) . .
C8 C9 C10 C11 -178.1(6) . .
C12 C11 C10 C9 0.0(9) 4_666 .
Cd1 O1 C1 O2 10.5(6) . 3_556
Cd1 O1 C1 C2 -168.4(4) . .
C7 C6 C5 O5 174.0(5) . .
C7 C6 C5 C4 -0.4(9) . .
C12 O5 C5 C6 15.2(8) . .
C12 O5 C5 C4 -170.0(5) . .
C18 N1 C17 C16 0.3(9) . .
Cd1 N1 C17 C16 168.8(5) . .
C20 C16 C17 N1 0.3(9) . .
C15 C16 C17 N1 -179.2(6) . .
C24 C25 C21 N4 -173.5(6) . 1_545
C26 C25 C21 N4 6.6(10) . 1_545
C4 C3 C2 C7 0.4(9) . .
C4 C3 C2 C1 176.4(5) . .
O1 C1 C2 C7 178.3(5) . .
O2 C1 C2 C7 -0.6(8) 3_556 .
O1 C1 C2 C3 2.4(8) . .
O2 C1 C2 C3 -176.6(5) 3_556 .
C22 N2 C26 C25 2.4(9) . .
Cd1 N2 C26 C25 -170.6(4) . .
C24 C25 C26 N2 -1.0(9) . .
C21 C25 C26 N2 178.9(6) . .
C2 C3 C4 C5 -1.2(9) . .
C6 C5 C4 C3 1.2(9) . .
O5 C5 C4 C3 -173.7(5) . .
C17 C16 C20 C19 -0.6(9) . .
C15 C16 C20 C19 178.9(6) . .
C18 C19 C20 C16 0.4(9) . .
Cd1 O4 C8 O3 2.8(6) . .
Cd1 O4 C8 C9 -178.1(5) . .
Cd1 O3 C8 O4 -2.9(6) . .
Cd1 O3 C8 C9 178.0(4) . .
C10 C9 C8 O4 -12.3(9) . .
C14 C9 C8 O4 168.1(6) . .
C10 C9 C8 O3 166.9(6) . .
C14 C9 C8 O3 -12.8(9) . .
N2 Cd1 C8 O4 80.3(4) . .
O2 Cd1 C8 O4 -12.5(4) . .
N1 Cd1 C8 O4 -97.6(4) . .
O1 Cd1 C8 O4 175.2(3) . .
O3 Cd1 C8 O4 177.2(6) . .
O2 Cd1 C8 O4 -173.1(5) 3_556 .
N2 Cd1 C8 O3 -96.9(4) . .
O2 Cd1 C8 O3 170.2(4) . .
N1 Cd1 C8 O3 85.1(4) . .
O1 Cd1 C8 O3 -2.0(4) . .
O4 Cd1 C8 O3 -177.2(6) . .
O2 Cd1 C8 O3 9.6(9) 3_556 .
C5 O5 C12 C11 -126.6(6) . 4_465
C5 O5 C12 C13 57.4(8) . 4_465
C26 C25 C24 C23 -0.7(9) . .
C21 C25 C24 C23 179.3(6) . .
C22 C23 C24 C25 1.1(9) . .
C3 C2 C7 C6 0.5(9) . .
C1 C2 C7 C6 -175.5(5) . .
C5 C6 C7 C2 -0.5(9) . .
C12 C13 C14 C9 -0.6(9) 4_666 .
C10 C9 C14 C13 -1.3(9) . .
C8 C9 C14 C13 178.4(5) . .
C26 N2 C22 C23 -2.0(9) . .
Cd1 N2 C22 C23 171.2(5) . .
C24 C23 C22 N2 0.3(10) . .
O6 C29 N5 C27 178.7(8) . .
C30 C29 N5 C27 2.0(15) . .
O6 C29 N5 C28 -0.5(15) . .
C30 C29 N5 C28 -177.3(9) . .
